data_4328989
loop_
_publ_author_name
'Md. Alamgir Hossain'
'Sung Ok Kang'
'Jerry Alan Kut'
'Victor W. Day'
'Kristin Bowman-James'

_publ_contact_author
; 
   Dr. Kristin Bowman-James
   Department of Chemistry 
   University of Kansas
   Lawrence, KS 66045, USA 
;
_publ_contact_author_email kbowman-james@ku.edu
_publ_contact_author_fax 785-864-3669
_publ_contact_author_phone 785-864-5396
_publ_section_title
;
 Influence of Charge on Anion Receptivity in Amide-Based Macrocycles
;
_journal_name_full 'Inorganic Chemistry'
_journal_page_first 4833
_journal_page_last 4840
_journal_paper_doi 10.1021/ic300260g
_journal_volume 51
_journal_year 2012
_chemical_formula_sum 'C28 H50 N6 O19 S3'
_chemical_formula_weight 870.92
_chemical_name_systematic
; 
 ? 
;
_space_group_IT_number 14
_symmetry_cell_setting monoclinic
_symmetry_space_group_name_Hall '-P 2yn'
_symmetry_space_group_name_H-M 'P 1 21/n 1'
_atom_sites_solution_hydrogens geom
_atom_sites_solution_primary direct
_atom_sites_solution_secondary difmap
_audit_creation_method SHELXL-97
_cell_angle_alpha 90.00
_cell_angle_beta 91.434(2)
_cell_angle_gamma 90.00
_cell_formula_units_Z 4
_cell_length_a 7.2836(2)
_cell_length_b 16.2898(4)
_cell_length_c 35.9526(9)
_cell_measurement_reflns_used 5639
_cell_measurement_temperature 100(2)
_cell_measurement_theta_max 30.78
_cell_measurement_theta_min 2.27
_cell_volume 4264.38(19)
_computing_cell_refinement 'Bruker SAINT'
_computing_data_collection 'Bruker SMART'
_computing_data_reduction 'Bruker SAINT'
_computing_molecular_graphics 'Bruker SHELXTL'
_computing_publication_material 'Bruker SHELXTL'
_computing_structure_refinement 'Bruker SHELXTL'
_computing_structure_solution 'Bruker SHELXTL'
_diffrn_ambient_temperature 100(2)
_diffrn_measured_fraction_theta_full 0.955
_diffrn_measured_fraction_theta_max 0.955
_diffrn_measurement_device_type 'Bruker SMART APEX CCD area detector'
_diffrn_measurement_method 'phi and omega scans'
_diffrn_radiation_monochromator graphite
_diffrn_radiation_source 'fine-focus sealed tube'
_diffrn_radiation_type MoK\a
_diffrn_radiation_wavelength 0.71073
_diffrn_reflns_av_R_equivalents 0.0353
_diffrn_reflns_av_sigmaI/netI 0.0430
_diffrn_reflns_limit_h_max 7
_diffrn_reflns_limit_h_min -8
_diffrn_reflns_limit_k_max 18
_diffrn_reflns_limit_k_min -19
_diffrn_reflns_limit_l_max 44
_diffrn_reflns_limit_l_min -40
_diffrn_reflns_number 23410
_diffrn_reflns_theta_full 25.99
_diffrn_reflns_theta_max 25.99
_diffrn_reflns_theta_min 1.69
_diffrn_standards_decay_% 0.00
_exptl_absorpt_coefficient_mu 0.252
_exptl_absorpt_correction_T_max 1.000
_exptl_absorpt_correction_T_min 0.774
_exptl_absorpt_correction_type empirical
_exptl_crystal_colour colorless
_exptl_crystal_density_diffrn 1.357
_exptl_crystal_density_meas 0
_exptl_crystal_description plate
_exptl_crystal_F_000 1840
_exptl_crystal_size_max 0.56
_exptl_crystal_size_mid 0.40
_exptl_crystal_size_min 0.06
_refine_diff_density_max 1.241
_refine_diff_density_min -0.707
_refine_diff_density_rms 0.101
_refine_ls_extinction_method none
_refine_ls_goodness_of_fit_ref 1.064
_refine_ls_hydrogen_treatment mixed
_refine_ls_matrix_type full
_refine_ls_number_parameters 557
_refine_ls_number_reflns 7965
_refine_ls_number_restraints 7
_refine_ls_restrained_S_all 1.065
_refine_ls_R_factor_all 0.0970
_refine_ls_R_factor_gt 0.0764
_refine_ls_shift/su_max 0.000
_refine_ls_shift/su_mean 0.000
_refine_ls_structure_factor_coef Fsqd
_refine_ls_weighting_details 'calc w=1/[\s^2^(Fo^2^)+(0.0984P)^2^+10.3309P] where P=(Fo^2^+2Fc^2^)/3'
_refine_ls_weighting_scheme calc
_refine_ls_wR_factor_gt 0.1986
_refine_ls_wR_factor_ref 0.2103
_reflns_number_gt 5774
_reflns_number_total 7965
_reflns_threshold_expression >2sigma(I)
_cod_data_source_file ic300260g_si_001_3.cif
_cod_data_source_block La_HSO4
_cod_database_code 4328989

loop_
_symmetry_equiv_pos_as_xyz
'x, y, z'
'-x+1/2, y+1/2, -z+1/2'
'-x, -y, -z'
'x-1/2, -y-1/2, z-1/2'

loop_
_atom_site_label
_atom_site_type_symbol
_atom_site_fract_x
_atom_site_fract_y
_atom_site_fract_z
_atom_site_U_iso_or_equiv
_atom_site_adp_type
_atom_site_occupancy
_atom_site_symmetry_multiplicity
_atom_site_calc_flag
_atom_site_refinement_flags
_atom_site_disorder_assembly
_atom_site_disorder_group
O1 O -0.1252(4) 0.28099(15) 0.27297(7) 0.0209(6) Uani 1 1 d . . .
H1O H -0.016(8) 0.276(4) 0.2498(15) 0.067(18) Uiso 1 1 d . . .
O2 O -0.0547(4) -0.00180(15) 0.15546(7) 0.0183(5) Uani 1 1 d . . .
O3 O 0.1141(4) 0.26279(16) 0.22688(7) 0.0205(6) Uani 1 1 d . . .
O4 O 0.0568(4) 0.54624(16) 0.34479(7) 0.0205(6) Uani 1 1 d . . .
N1 N -0.2281(4) 0.34307(18) 0.40803(8) 0.0161(6) Uani 1 1 d . . .
C2 C -0.2188(5) 0.2777(2) 0.37847(9) 0.0162(7) Uani 1 1 d . . .
H2A H -0.2898 0.2295 0.3867 0.019 Uiso 1 1 calc R . .
H2B H -0.0893 0.2602 0.3764 0.019 Uiso 1 1 calc R . .
C3 C -0.2909(5) 0.3032(2) 0.33995(9) 0.0168(8) Uani 1 1 d . . .
H3A H -0.4138 0.3286 0.3417 0.020 Uiso 1 1 calc R . .
H3B H -0.2068 0.3436 0.3288 0.020 Uiso 1 1 calc R . .
N4 N -0.3014(4) 0.22906(19) 0.31725(8) 0.0160(6) Uani 1 1 d . . .
H4N H -0.367(6) 0.189(3) 0.3245(12) 0.030(12) Uiso 1 1 d . . .
C5 C -0.2119(5) 0.2199(2) 0.28572(9) 0.0149(7) Uani 1 1 d . . .
C6 C -0.2173(5) 0.1401(2) 0.26613(9) 0.0142(7) Uani 1 1 d . . .
C7 C -0.1843(5) 0.1397(2) 0.22819(9) 0.0147(7) Uani 1 1 d . . .
H7A H -0.1761 0.1903 0.2152 0.018 Uiso 1 1 calc R . .
C8 C -0.2401(5) 0.0658(2) 0.28498(9) 0.0165(7) Uani 1 1 d . . .
H8A H -0.2651 0.0656 0.3108 0.020 Uiso 1 1 calc R . .
C9 C -0.2259(5) -0.0071(2) 0.26578(10) 0.0173(7) Uani 1 1 d . . .
H9A H -0.2453 -0.0575 0.2783 0.021 Uiso 1 1 calc R . .
C10 C -0.1835(5) -0.0076(2) 0.22835(9) 0.0164(7) Uani 1 1 d . . .
H10A H -0.1682 -0.0584 0.2158 0.020 Uiso 1 1 calc R . .
C11 C -0.1633(5) 0.0661(2) 0.20916(9) 0.0140(7) Uani 1 1 d . . .
C12 C -0.1102(5) 0.0628(2) 0.16923(9) 0.0140(7) Uani 1 1 d . . .
N13 N -0.1207(4) 0.13296(19) 0.14923(8) 0.0148(6) Uani 1 1 d . . .
H13N H -0.197(8) 0.173(4) 0.1581(17) 0.071(19) Uiso 1 1 d . . .
C14 C -0.0840(5) 0.1316(2) 0.10955(9) 0.0163(7) Uani 1 1 d . . .
H14A H -0.1295 0.1833 0.0982 0.020 Uiso 1 1 calc R . .
H14B H -0.1537 0.0858 0.0979 0.020 Uiso 1 1 calc R . .
C15 C 0.1187(5) 0.1217(2) 0.10085(9) 0.0168(7) Uani 1 1 d . . .
H15A H 0.1285 0.0838 0.0795 0.020 Uiso 1 1 calc R . .
H15B H 0.1813 0.0953 0.1225 0.020 Uiso 1 1 calc R . .
N16 N 0.2218(4) 0.20067(19) 0.09181(8) 0.0173(7) Uani 1 1 d . . .
C17 C 0.2104(5) 0.2656(2) 0.12165(9) 0.0176(8) Uani 1 1 d . . .
H17A H 0.0805 0.2825 0.1237 0.021 Uiso 1 1 calc R . .
H17B H 0.2808 0.3142 0.1137 0.021 Uiso 1 1 calc R . .
C18 C 0.2822(5) 0.2393(2) 0.16020(9) 0.0182(8) Uani 1 1 d . . .
H18A H 0.1981 0.1987 0.1712 0.022 Uiso 1 1 calc R . .
H18B H 0.4053 0.2141 0.1584 0.022 Uiso 1 1 calc R . .
N19 N 0.2919(4) 0.31334(19) 0.18315(8) 0.0156(6) Uani 1 1 d . . .
H19N H 0.363(6) 0.350(3) 0.1772(12) 0.022(11) Uiso 1 1 d . . .
C20 C 0.2038(5) 0.3231(2) 0.21410(10) 0.0161(7) Uani 1 1 d . . .
C21 C 0.2106(5) 0.4031(2) 0.23370(9) 0.0150(7) Uani 1 1 d . . .
C22 C 0.1779(5) 0.4036(2) 0.27160(9) 0.0164(7) Uani 1 1 d . . .
H22A H 0.1667 0.3531 0.2846 0.020 Uiso 1 1 calc R . .
C23 C 0.2387(5) 0.4772(2) 0.21489(10) 0.0160(7) Uani 1 1 d . . .
H23A H 0.2650 0.4771 0.1891 0.019 Uiso 1 1 calc R . .
C24 C 0.2276(5) 0.5507(2) 0.23423(10) 0.0188(8) Uani 1 1 d . . .
H24A H 0.2490 0.6011 0.2218 0.023 Uiso 1 1 calc R . .
C25 C 0.1855(5) 0.5508(2) 0.27168(10) 0.0174(7) Uani 1 1 d . . .
H25A H 0.1731 0.6015 0.2844 0.021 Uiso 1 1 calc R . .
C26 C 0.1613(5) 0.4775(2) 0.29065(9) 0.0165(8) Uani 1 1 d . . .
C27 C 0.1083(5) 0.4806(2) 0.33077(10) 0.0171(8) Uani 1 1 d . . .
N28 N 0.1137(4) 0.4104(2) 0.35022(8) 0.0167(6) Uani 1 1 d . . .
H28N H 0.170(7) 0.369(3) 0.3402(13) 0.037(13) Uiso 1 1 d . . .
C29 C 0.0779(5) 0.4111(2) 0.38993(9) 0.0174(7) Uani 1 1 d . . .
H29A H 0.1485 0.4565 0.4017 0.021 Uiso 1 1 calc R . .
H29B H 0.1235 0.3591 0.4010 0.021 Uiso 1 1 calc R . .
C30 C -0.1237(5) 0.4211(2) 0.39906(10) 0.0179(8) Uani 1 1 d . . .
H30A H -0.1318 0.4587 0.4206 0.021 Uiso 1 1 calc R . .
H30B H -0.1868 0.4481 0.3776 0.021 Uiso 1 1 calc R . .
C31 C -0.1510(5) 0.3062(3) 0.44361(10) 0.0234(9) Uani 1 1 d . . .
H31A H -0.2234 0.2579 0.4502 0.035 Uiso 1 1 calc R . .
H31B H -0.1565 0.3469 0.4636 0.035 Uiso 1 1 calc R . .
H31C H -0.0231 0.2900 0.4401 0.035 Uiso 1 1 calc R . .
C32 C -0.4244(5) 0.3661(2) 0.41475(10) 0.0211(8) Uani 1 1 d . . .
H32A H -0.4953 0.3166 0.4201 0.032 Uiso 1 1 calc R . .
H32B H -0.4767 0.3932 0.3926 0.032 Uiso 1 1 calc R . .
H32C H -0.4291 0.4037 0.4360 0.032 Uiso 1 1 calc R . .
C33 C 0.4185(5) 0.1777(2) 0.08555(10) 0.0219(8) Uani 1 1 d . . .
H33A H 0.4915 0.2277 0.0823 0.033 Uiso 1 1 calc R . .
H33B H 0.4255 0.1436 0.0632 0.033 Uiso 1 1 calc R . .
H33C H 0.4668 0.1470 0.1071 0.033 Uiso 1 1 calc R . .
C34 C 0.1453(6) 0.2381(3) 0.05637(10) 0.0243(9) Uani 1 1 d . . .
H34A H 0.2256 0.2828 0.0485 0.037 Uiso 1 1 calc R . .
H34B H 0.0221 0.2597 0.0606 0.037 Uiso 1 1 calc R . .
H34C H 0.1386 0.1961 0.0369 0.037 Uiso 1 1 calc R . .
S1 S -0.27409(12) 0.35596(6) 0.14351(3) 0.0191(2) Uani 1 1 d . . .
O11 O -0.1135(4) 0.40312(18) 0.15822(8) 0.0285(7) Uani 1 1 d . . .
H11O H -0.0641 0.4283 0.1407 0.034 Uiso 1 1 calc R . .
O12 O -0.2948(4) 0.28353(17) 0.16610(8) 0.0301(7) Uani 1 1 d . . .
O13 O -0.2393(4) 0.33327(18) 0.10449(8) 0.0305(7) Uani 1 1 d . . .
O14 O -0.4401(4) 0.40778(16) 0.14516(8) 0.0259(6) Uani 1 1 d . . .
S2 S 0.26284(13) 0.18512(6) 0.35697(3) 0.0217(2) Uani 1 1 d . . .
O21 O 0.1012(4) 0.1395(3) 0.34182(10) 0.0530(10) Uani 1 1 d . . .
H21O H 0.0921 0.0944 0.3530 0.064 Uiso 1 1 calc R . .
O22 O 0.2805(5) 0.2569(3) 0.33395(12) 0.0668(13) Uani 1 1 d . . .
O23 O 0.4276(4) 0.13452(17) 0.35487(8) 0.0257(6) Uani 1 1 d . . .
O24 O 0.2246(4) 0.2065(2) 0.39563(8) 0.0395(8) Uani 1 1 d . . .
S3 S -0.2425(7) 0.0897(3) 0.00599(12) 0.0436(8) Uani 0.723(8) 1 d P A 1
O31 O -0.4169(13) 0.0491(5) 0.02139(18) 0.164(4) Uani 1 1 d D A 1
H31O H -0.5000 0.0000 0.0000 0.197 Uiso 1 2 d S B 1
O32 O -0.0715(11) 0.0572(4) 0.01990(18) 0.156(4) Uani 1 1 d D A 1
H32O H 0.0000 0.0000 0.0000 0.187 Uiso 1 2 d S C 1
O33 O -0.2578(7) 0.0928(4) -0.03263(13) 0.0391(14) Uani 0.723(8) 1 d P A 1
O34 O -0.2580(8) 0.1679(5) 0.02449(17) 0.083(3) Uani 0.723(8) 1 d P A 1
S3' S -0.269(2) 0.0633(11) 0.0003(4) 0.091(6) Uani 0.277(8) 1 d PD A 2
O33' O -0.260(3) 0.1434(11) -0.0193(5) 0.122(11) Uani 0.277(8) 1 d PD A 2
O34' O -0.252(3) -0.0011(14) -0.0283(4) 0.191(17) Uani 0.277(8) 1 d PD A 2
O1W O 0.0875(5) 0.4847(2) 0.11810(10) 0.0468(9) Uani 1 1 d . . .
H1W1 H 0.0684 0.5454 0.1242 0.056 Uiso 1 1 d . . .
H1W2 H 0.0857 0.4627 0.0917 0.056 Uiso 1 1 d . . .
O2W O -0.0935(8) 0.0581(3) 0.38140(17) 0.0965(17) Uani 1 1 d . . .
O3W O -0.4699(13) 0.3737(5) 0.0495(2) 0.161(3) Uani 1 1 d . . .

loop_
_atom_site_aniso_label
_atom_site_aniso_U_11
_atom_site_aniso_U_22
_atom_site_aniso_U_33
_atom_site_aniso_U_23
_atom_site_aniso_U_13
_atom_site_aniso_U_12
O1 0.0276(15) 0.0159(13) 0.0195(13) -0.0018(10) 0.0092(11) -0.0057(11)
O2 0.0240(14) 0.0143(13) 0.0165(12) -0.0019(10) 0.0001(10) -0.0004(10)
O3 0.0248(14) 0.0174(13) 0.0198(13) -0.0039(10) 0.0095(11) -0.0072(11)
O4 0.0262(15) 0.0190(14) 0.0163(12) -0.0058(10) 0.0022(11) -0.0031(11)
N1 0.0220(17) 0.0162(16) 0.0102(13) -0.0005(11) 0.0034(12) 0.0020(12)
C2 0.0224(19) 0.0139(18) 0.0123(16) -0.0005(13) 0.0022(14) 0.0043(14)
C3 0.021(2) 0.0141(18) 0.0157(17) -0.0038(14) 0.0001(14) 0.0005(14)
N4 0.0177(16) 0.0167(16) 0.0137(14) -0.0029(12) 0.0030(12) -0.0022(13)
C5 0.0130(18) 0.0172(18) 0.0144(16) 0.0006(14) -0.0009(13) -0.0006(14)
C6 0.0112(17) 0.0165(18) 0.0150(16) -0.0016(13) 0.0001(13) -0.0016(13)
C7 0.0135(18) 0.0159(18) 0.0148(16) 0.0003(13) 0.0015(14) -0.0046(14)
C8 0.0175(19) 0.022(2) 0.0102(15) 0.0014(14) -0.0001(13) -0.0002(14)
C9 0.0153(18) 0.0151(18) 0.0212(18) 0.0039(14) -0.0033(14) -0.0026(14)
C10 0.0150(18) 0.0174(19) 0.0167(17) -0.0031(14) -0.0034(14) 0.0002(14)
C11 0.0127(18) 0.0168(19) 0.0124(16) -0.0001(13) -0.0018(13) -0.0005(13)
C12 0.0130(18) 0.0131(18) 0.0155(16) -0.0020(13) -0.0029(13) -0.0041(13)
N13 0.0149(16) 0.0159(16) 0.0137(14) 0.0007(12) 0.0022(12) 0.0014(12)
C14 0.0185(19) 0.0166(18) 0.0138(16) 0.0002(14) -0.0019(14) -0.0007(14)
C15 0.023(2) 0.0144(18) 0.0132(16) -0.0013(14) 0.0035(14) -0.0013(15)
N16 0.0189(16) 0.0199(16) 0.0131(14) -0.0013(12) 0.0005(12) -0.0011(12)
C17 0.0193(19) 0.0171(19) 0.0166(17) -0.0035(14) 0.0027(14) -0.0016(15)
C18 0.020(2) 0.0185(19) 0.0160(17) -0.0016(14) 0.0021(15) -0.0001(15)
N19 0.0135(16) 0.0151(16) 0.0184(15) -0.0026(12) 0.0031(12) -0.0029(12)
C20 0.0141(18) 0.0178(18) 0.0162(16) 0.0015(14) -0.0018(14) -0.0019(14)
C21 0.0083(17) 0.0183(19) 0.0184(17) -0.0023(14) -0.0004(13) -0.0015(13)
C22 0.0128(18) 0.0195(19) 0.0167(17) 0.0004(14) -0.0010(14) -0.0026(14)
C23 0.0143(18) 0.0192(19) 0.0144(16) -0.0002(14) 0.0011(14) -0.0008(14)
C24 0.020(2) 0.0162(18) 0.0200(17) 0.0019(15) -0.0030(15) -0.0053(15)
C25 0.0177(19) 0.0170(19) 0.0175(17) -0.0035(14) -0.0019(14) -0.0028(14)
C26 0.0123(18) 0.020(2) 0.0168(17) 0.0003(14) -0.0003(14) -0.0016(14)
C27 0.0129(18) 0.021(2) 0.0168(17) -0.0005(14) -0.0039(14) -0.0045(14)
N28 0.0195(17) 0.0170(16) 0.0136(14) -0.0026(12) 0.0021(12) -0.0027(13)
C29 0.0191(19) 0.0202(19) 0.0128(16) -0.0010(14) -0.0029(14) -0.0023(15)
C30 0.022(2) 0.0166(19) 0.0152(16) -0.0012(14) 0.0004(14) -0.0028(15)
C31 0.027(2) 0.030(2) 0.0132(17) 0.0058(15) -0.0001(15) -0.0006(17)
C32 0.018(2) 0.025(2) 0.0197(18) -0.0019(15) 0.0068(15) 0.0015(15)
C33 0.018(2) 0.030(2) 0.0183(18) -0.0029(16) 0.0059(15) -0.0027(16)
C34 0.029(2) 0.030(2) 0.0138(17) 0.0062(16) -0.0005(15) -0.0028(17)
S1 0.0165(5) 0.0183(5) 0.0227(5) 0.0017(4) 0.0025(4) 0.0007(4)
O11 0.0198(15) 0.0387(18) 0.0272(14) -0.0090(13) 0.0039(12) -0.0066(12)
O12 0.0314(16) 0.0198(15) 0.0395(17) 0.0103(12) 0.0114(13) 0.0066(12)
O13 0.0381(18) 0.0272(16) 0.0263(15) -0.0046(12) 0.0043(13) -0.0008(13)
O14 0.0188(14) 0.0183(14) 0.0409(16) 0.0084(12) 0.0038(12) 0.0031(11)
S2 0.0165(5) 0.0272(5) 0.0215(5) -0.0012(4) 0.0017(4) 0.0059(4)
O21 0.0264(18) 0.084(3) 0.049(2) -0.0339(19) -0.0024(15) -0.0048(17)
O22 0.056(2) 0.063(3) 0.083(3) 0.040(2) 0.029(2) 0.036(2)
O23 0.0173(14) 0.0219(15) 0.0382(16) 0.0046(12) 0.0063(12) 0.0036(11)
O24 0.0325(18) 0.061(2) 0.0250(15) -0.0150(15) 0.0035(13) 0.0048(16)
S3 0.049(2) 0.0629(17) 0.0183(14) 0.0076(12) -0.0079(11) -0.0060(12)
O31 0.244(9) 0.147(6) 0.106(5) -0.037(5) 0.097(6) -0.101(6)
O32 0.203(8) 0.139(6) 0.121(5) -0.062(4) -0.114(5) 0.096(6)
O33 0.033(3) 0.062(4) 0.022(3) 0.004(2) 0.004(2) 0.002(2)
O34 0.052(4) 0.129(6) 0.067(4) -0.044(4) 0.000(3) -0.001(4)
S3' 0.050(6) 0.197(17) 0.027(5) 0.005(8) 0.002(4) 0.001(9)
O33' 0.13(2) 0.21(3) 0.023(9) 0.003(14) 0.000(10) 0.07(2)
O34' 0.27(4) 0.28(4) 0.027(10) -0.053(17) -0.035(15) 0.04(3)
O1W 0.052(2) 0.0350(19) 0.054(2) -0.0071(16) 0.0190(17) 0.0022(16)
O2W 0.090(4) 0.058(3) 0.141(5) 0.012(3) 0.002(3) -0.033(3)
O3W 0.193(8) 0.141(7) 0.146(7) 0.007(5) -0.031(6) -0.003(6)

loop_
_atom_type_symbol
_atom_type_description
_atom_type_scat_dispersion_real
_atom_type_scat_dispersion_imag
_atom_type_scat_source
C C 0.0033 0.0016 'International Tables Vol C Tables 4.2.6.8 and 6.1.1.4'
H H 0.0000 0.0000 'International Tables Vol C Tables 4.2.6.8 and 6.1.1.4'
N N 0.0061 0.0033 'International Tables Vol C Tables 4.2.6.8 and 6.1.1.4'
O O 0.0106 0.0060 'International Tables Vol C Tables 4.2.6.8 and 6.1.1.4'
S S 0.1246 0.1234 'International Tables Vol C Tables 4.2.6.8 and 6.1.1.4'

loop_
_geom_angle_atom_site_label_1
_geom_angle_atom_site_label_2
_geom_angle_atom_site_label_3
_geom_angle
C5 O1 H1O 124(3)
C20 O3 H1O 120(3)
C32 N1 C2 110.5(3)
C32 N1 C31 107.3(3)
C2 N1 C31 107.1(3)
C32 N1 C30 107.9(3)
C2 N1 C30 114.2(3)
C31 N1 C30 109.6(3)
N1 C2 C3 115.3(3)
N1 C2 H2A 108.5
C3 C2 H2A 108.5
N1 C2 H2B 108.5
C3 C2 H2B 108.5
H2A C2 H2B 107.5
N4 C3 C2 107.1(3)
N4 C3 H3A 110.3
C2 C3 H3A 110.3
N4 C3 H3B 110.3
C2 C3 H3B 110.3
H3A C3 H3B 108.5
C5 N4 C3 123.3(3)
C5 N4 H4N 118(3)
C3 N4 H4N 119(3)
O1 C5 N4 118.6(3)
O1 C5 C6 121.6(3)
N4 C5 C6 119.7(3)
C7 C6 C8 119.8(3)
C7 C6 C5 117.8(3)
C8 C6 C5 122.1(3)
C11 C7 C6 120.6(3)
C11 C7 H7A 119.7
C6 C7 H7A 119.7
C9 C8 C6 119.4(3)
C9 C8 H8A 120.3
C6 C8 H8A 120.3
C8 C9 C10 120.8(3)
C8 C9 H9A 119.6
C10 C9 H9A 119.6
C9 C10 C11 120.2(3)
C9 C10 H10A 119.9
C11 C10 H10A 119.9
C7 C11 C10 119.0(3)
C7 C11 C12 122.5(3)
C10 C11 C12 118.4(3)
O2 C12 N13 121.5(3)
O2 C12 C11 120.7(3)
N13 C12 C11 117.8(3)
C12 N13 C14 119.9(3)
C12 N13 H13N 116(4)
C14 N13 H13N 119(4)
N13 C14 C15 113.8(3)
N13 C14 H14A 108.8
C15 C14 H14A 108.8
N13 C14 H14B 108.8
C15 C14 H14B 108.8
H14A C14 H14B 107.7
C14 C15 N16 115.9(3)
C14 C15 H15A 108.3
N16 C15 H15A 108.3
C14 C15 H15B 108.3
N16 C15 H15B 108.3
H15A C15 H15B 107.4
C33 N16 C34 107.9(3)
C33 N16 C17 110.5(3)
C34 N16 C17 107.0(3)
C33 N16 C15 107.3(3)
C34 N16 C15 110.3(3)
C17 N16 C15 113.7(3)
N16 C17 C18 115.1(3)
N16 C17 H17A 108.5
C18 C17 H17A 108.5
N16 C17 H17B 108.5
C18 C17 H17B 108.5
H17A C17 H17B 107.5
N19 C18 C17 106.9(3)
N19 C18 H18A 110.3
C17 C18 H18A 110.3
N19 C18 H18B 110.3
C17 C18 H18B 110.3
H18A C18 H18B 108.6
C20 N19 C18 124.3(3)
C20 N19 H19N 117(3)
C18 N19 H19N 118(3)
O3 C20 N19 118.7(3)
O3 C20 C21 121.3(3)
N19 C20 C21 120.0(3)
C22 C21 C23 120.0(3)
C22 C21 C20 117.8(3)
C23 C21 C20 122.1(3)
C21 C22 C26 120.5(3)
C21 C22 H22A 119.8
C26 C22 H22A 119.8
C24 C23 C21 119.4(3)
C24 C23 H23A 120.3
C21 C23 H23A 120.3
C25 C24 C23 120.2(3)
C25 C24 H24A 119.9
C23 C24 H24A 119.9
C24 C25 C26 120.6(3)
C24 C25 H25A 119.7
C26 C25 H25A 119.7
C25 C26 C22 119.3(3)
C25 C26 C27 118.7(3)
C22 C26 C27 121.9(3)
O4 C27 N28 121.8(3)
O4 C27 C26 120.3(3)
N28 C27 C26 117.8(3)
C27 N28 C29 120.1(3)
C27 N28 H28N 117(3)
C29 N28 H28N 120(3)
N28 C29 C30 114.2(3)
N28 C29 H29A 108.7
C30 C29 H29A 108.7
N28 C29 H29B 108.7
C30 C29 H29B 108.7
H29A C29 H29B 107.6
N1 C30 C29 116.5(3)
N1 C30 H30A 108.2
C29 C30 H30A 108.2
N1 C30 H30B 108.2
C29 C30 H30B 108.2
H30A C30 H30B 107.3
N1 C31 H31A 109.5
N1 C31 H31B 109.5
H31A C31 H31B 109.5
N1 C31 H31C 109.5
H31A C31 H31C 109.5
H31B C31 H31C 109.5
N1 C32 H32A 109.5
N1 C32 H32B 109.5
H32A C32 H32B 109.5
N1 C32 H32C 109.5
H32A C32 H32C 109.5
H32B C32 H32C 109.5
N16 C33 H33A 109.5
N16 C33 H33B 109.5
H33A C33 H33B 109.5
N16 C33 H33C 109.5
H33A C33 H33C 109.5
H33B C33 H33C 109.5
N16 C34 H34A 109.5
N16 C34 H34B 109.5
H34A C34 H34B 109.5
N16 C34 H34C 109.5
H34A C34 H34C 109.5
H34B C34 H34C 109.5
O12 S1 O14 110.33(16)
O12 S1 O13 110.65(17)
O14 S1 O13 109.94(17)
O12 S1 O11 108.35(18)
O14 S1 O11 109.17(17)
O13 S1 O11 108.36(16)
S1 O11 H11O 109.5
O22 S2 O23 110.08(18)
O22 S2 O24 111.9(2)
O23 S2 O24 111.04(18)
O22 S2 O21 106.1(3)
O23 S2 O21 110.1(2)
O24 S2 O21 107.41(19)
S2 O21 H21O 109.5
O33 S3 O32 114.2(5)
O33 S3 O34 115.0(5)
O32 S3 O34 104.0(4)
O33 S3 O31 109.1(4)
O32 S3 O31 115.6(6)
O34 S3 O31 97.9(5)
S3 O31 H31O 116.1(4)
S3 O32 H32O 115.6(4)
O34' S3' O33' 106.6(12)
H1W1 O1W H1W2 122.9

loop_
_geom_bond_atom_site_label_1
_geom_bond_atom_site_label_2
_geom_bond_distance
O1 C5 1.270(4)
O1 H1O 1.17(6)
O2 C12 1.235(4)
O3 C20 1.272(4)
O3 H1O 1.29(6)
O4 C27 1.244(4)
N1 C32 1.504(5)
N1 C2 1.507(4)
N1 C31 1.508(4)
N1 C30 1.520(5)
C2 C3 1.526(5)
C2 H2A 0.9900
C2 H2B 0.9900
C3 N4 1.459(4)
C3 H3A 0.9900
C3 H3B 0.9900
N4 C5 1.330(4)
N4 H4N 0.85(5)
C5 C6 1.480(5)
C6 C7 1.391(5)
C6 C8 1.398(5)
C7 C11 1.391(5)
C7 H7A 0.9500
C8 C9 1.378(5)
C8 H8A 0.9500
C9 C10 1.388(5)
C9 H9A 0.9500
C10 C11 1.395(5)
C10 H10A 0.9500
C11 C12 1.497(4)
C12 N13 1.352(5)
N13 C14 1.458(4)
N13 H13N 0.91(6)
C14 C15 1.525(5)
C14 H14A 0.9900
C14 H14B 0.9900
C15 N16 1.529(5)
C15 H15A 0.9900
C15 H15B 0.9900
N16 C33 1.503(5)
N16 C34 1.506(4)
N16 C17 1.510(4)
C17 C18 1.530(5)
C17 H17A 0.9900
C17 H17B 0.9900
C18 N19 1.462(5)
C18 H18A 0.9900
C18 H18B 0.9900
N19 C20 1.308(5)
N19 H19N 0.82(5)
C20 C21 1.481(5)
C21 C22 1.389(5)
C21 C23 1.400(5)
C22 C26 1.391(5)
C22 H22A 0.9500
C23 C24 1.389(5)
C23 H23A 0.9500
C24 C25 1.388(5)
C24 H24A 0.9500
C25 C26 1.389(5)
C25 H25A 0.9500
C26 C27 1.503(5)
C27 N28 1.340(5)
N28 C29 1.458(4)
N28 H28N 0.87(5)
C29 C30 1.522(5)
C29 H29A 0.9900
C29 H29B 0.9900
C30 H30A 0.9900
C30 H30B 0.9900
C31 H31A 0.9800
C31 H31B 0.9800
C31 H31C 0.9800
C32 H32A 0.9800
C32 H32B 0.9800
C32 H32C 0.9800
C33 H33A 0.9800
C33 H33B 0.9800
C33 H33C 0.9800
C34 H34A 0.9800
C34 H34B 0.9800
C34 H34C 0.9800
S1 O12 1.442(3)
S1 O14 1.477(3)
S1 O13 1.479(3)
S1 O11 1.486(3)
O11 H11O 0.8400
S2 O22 1.440(4)
S2 O23 1.459(3)
S2 O24 1.466(3)
S2 O21 1.484(3)
O21 H21O 0.8400
S3 O33 1.391(7)
S3 O32 1.432(8)
S3 O34 1.443(8)
S3 O31 1.547(8)
O31 H31O 1.255(7)
O32 H32O 1.292(6)
S3' O34' 1.478(16)
S3' O33' 1.485(16)
O1W H1W1 1.0227
O1W H1W2 1.0146

loop_
_geom_hbond_atom_site_label_D
_geom_hbond_atom_site_label_H
_geom_hbond_atom_site_label_A
_geom_hbond_distance_DH
_geom_hbond_distance_HA
_geom_hbond_distance_DA
_geom_hbond_angle_DHA
_geom_hbond_site_symmetry_A
O1 H1O O3 1.17(6) 1.29(6) 2.453(3) 173(5) .
N4 H4N O23 0.85(5) 2.07(5) 2.869(4) 155(4) 1_455
N4 H4N S2 0.85(5) 2.97(5) 3.585(3) 131(4) 1_455
N13 H13N O12 0.91(6) 1.97(6) 2.834(4) 158(6) .
N19 H19N O14 0.82(5) 2.09(5) 2.859(4) 157(4) 1_655
N19 H19N S1 0.82(5) 2.94(4) 3.568(3) 135(4) 1_655
N28 H28N O22 0.87(5) 2.01(5) 2.848(5) 161(4) .
O11 H11O O1W 0.84 1.66 2.469(4) 159.6 .
O21 H21O O2W 0.84 1.81 2.427(6) 128.6 .
O31 H31O O31 1.255(7) 1.255(7) 2.509(14) 180.0(10) 3_455
O31 H31O S3 1.255(7) 2.383(4) 3.480(8) 144.3(3) 3_455
O31 H31O O33 1.255(7) 2.622(5) 3.341(8) 114.4(3) 3_455
O32 H32O O32 1.292(6) 1.292(6) 2.584(12) 180.0(9) 3
O32 H32O S3 1.292(6) 2.306(5) 3.453(8) 146.0(3) 3
O1W H1W1 O23 1.02 1.64 2.630(4) 162.9 2

loop_
_geom_torsion_atom_site_label_1
_geom_torsion_atom_site_label_2
_geom_torsion_atom_site_label_3
_geom_torsion_atom_site_label_4
_geom_torsion
C32 N1 C2 C3 63.5(4)
C31 N1 C2 C3 -179.9(3)
C30 N1 C2 C3 -58.4(4)
N1 C2 C3 N4 -170.1(3)
C2 C3 N4 C5 -121.4(4)
C3 N4 C5 O1 -6.2(5)
C3 N4 C5 C6 174.7(3)
O1 C5 C6 C7 -22.5(5)
N4 C5 C6 C7 156.7(3)
O1 C5 C6 C8 152.5(3)
N4 C5 C6 C8 -28.4(5)
C8 C6 C7 C11 -3.7(5)
C5 C6 C7 C11 171.4(3)
C7 C6 C8 C9 1.3(5)
C5 C6 C8 C9 -173.6(3)
C6 C8 C9 C10 2.1(5)
C8 C9 C10 C11 -3.1(5)
C6 C7 C11 C10 2.7(5)
C6 C7 C11 C12 -174.1(3)
C9 C10 C11 C7 0.7(5)
C9 C10 C11 C12 177.6(3)
C7 C11 C12 O2 164.4(3)
C10 C11 C12 O2 -12.4(5)
C7 C11 C12 N13 -14.0(5)
C10 C11 C12 N13 169.2(3)
O2 C12 N13 C14 6.3(5)
C11 C12 N13 C14 -175.3(3)
C12 N13 C14 C15 -73.6(4)
N13 C14 C15 N16 -98.5(3)
C14 C15 N16 C33 178.0(3)
C14 C15 N16 C34 -64.7(4)
C14 C15 N16 C17 55.5(4)
C33 N16 C17 C18 -62.8(4)
C34 N16 C17 C18 180.0(3)
C15 N16 C17 C18 57.9(4)
N16 C17 C18 N19 169.7(3)
C17 C18 N19 C20 121.1(4)
C18 N19 C20 O3 5.5(5)
C18 N19 C20 C21 -174.9(3)
O3 C20 C21 C22 23.2(5)
N19 C20 C21 C22 -156.3(3)
O3 C20 C21 C23 -153.2(3)
N19 C20 C21 C23 27.2(5)
C23 C21 C22 C26 4.0(5)
C20 C21 C22 C26 -172.5(3)
C22 C21 C23 C24 -2.0(5)
C20 C21 C23 C24 174.4(3)
C21 C23 C24 C25 -1.3(5)
C23 C24 C25 C26 2.7(5)
C24 C25 C26 C22 -0.7(5)
C24 C25 C26 C27 -177.6(3)
C21 C22 C26 C25 -2.7(5)
C21 C22 C26 C27 174.1(3)
C25 C26 C27 O4 12.1(5)
C22 C26 C27 O4 -164.7(3)
C25 C26 C27 N28 -169.7(3)
C22 C26 C27 N28 13.5(5)
O4 C27 N28 C29 -6.8(5)
C26 C27 N28 C29 175.1(3)
C27 N28 C29 C30 75.3(4)
C32 N1 C30 C29 -177.9(3)
C2 N1 C30 C29 -54.7(4)
C31 N1 C30 C29 65.5(4)
N28 C29 C30 N1 98.6(4)
